data_7239961
loop_
_publ_author_name
'He, Dongdong'
'Yao, Jiaojiao'
'Ma, Boling'
'Wei, Jinghao'
'Hao, Guangguo'
'Tuo, Xun'
'Guo, Shengmei'
'Fu, Zhengjiang'
'Cai, Hu'

_publ_section_title
;
 An electrochemical method for deborylative seleno/thiocyanation of
 arylboronic acids under catalyst- and oxidant-free conditions
;
_journal_issue 5
_journal_name_full 'Green Chemistry'
_journal_page_first 1559
_journal_page_last 1564
_journal_paper_doi 10.1039/C9GC03797G
_journal_volume 22
_journal_year 2020
_chemical_formula_moiety 'C9 H5 N O S '
_chemical_formula_sum 'C9 H5 N O S'
_chemical_formula_weight 175.21
_space_group_IT_number 14
_space_group_name_Hall '-P 2ybc'
_space_group_name_H-M_alt 'P 1 21/c 1'
_symmetry_cell_setting monoclinic
_symmetry_space_group_name_Hall '-P 2ybc'
_symmetry_space_group_name_H-M 'P 1 21/c 1'
_atom_sites_solution_hydrogens geom
_atom_sites_solution_primary direct
_atom_sites_solution_secondary difmap
_audit_block_doi 10.5517/ccdc.csd.cc21w1zz
_audit_creation_method SHELXL-97
_audit_update_record
;
2019-03-13 deposited with the CCDC.	2020-02-03 downloaded from the CCDC.
;
_cell_angle_alpha 90.00
_cell_angle_beta 99.90(5)
_cell_angle_gamma 90.00
_cell_formula_units_Z 4
_cell_length_a 8.398(5)
_cell_length_b 7.421(5)
_cell_length_c 13.749(7)
_cell_measurement_reflns_used 2385
_cell_measurement_temperature 293(2)
_cell_measurement_theta_max 26.39
_cell_measurement_theta_min 2.46
_cell_volume 844.1(9)
_computing_cell_refinement 'Bruker SMART'
_computing_data_collection 'Bruker SMART'
_computing_data_reduction 'Bruker SAINT'
_computing_molecular_graphics 'Bruker SHELXTL'
_computing_publication_material 'Bruker SHELXTL'
_computing_structure_refinement 'SHELXL-97 (Sheldrick, 1997)'
_computing_structure_solution 'SHELXS-97 (Sheldrick, 1990)'
_diffrn_ambient_temperature 293(2)
_diffrn_measured_fraction_theta_full 0.999
_diffrn_measured_fraction_theta_max 0.999
_diffrn_measurement_device_type 'CCD area detector'
_diffrn_measurement_method 'phi and omega scans'
_diffrn_radiation_monochromator graphite
_diffrn_radiation_source 'fine-focus sealed tube'
_diffrn_radiation_type MoK\a
_diffrn_radiation_wavelength 0.71073
_diffrn_reflns_av_R_equivalents 0.0472
_diffrn_reflns_av_sigmaI/netI 0.0439
_diffrn_reflns_limit_h_max 10
_diffrn_reflns_limit_h_min -10
_diffrn_reflns_limit_k_max 9
_diffrn_reflns_limit_k_min -9
_diffrn_reflns_limit_l_max 16
_diffrn_reflns_limit_l_min -16
_diffrn_reflns_number 6090
_diffrn_reflns_theta_full 26.00
_diffrn_reflns_theta_max 26.00
_diffrn_reflns_theta_min 2.46
_exptl_absorpt_coefficient_mu 0.327
_exptl_absorpt_correction_T_max 0.937
_exptl_absorpt_correction_T_min 0.922
_exptl_absorpt_correction_type multi-scan
_exptl_absorpt_process_details 'SADABS, v2.10 (Sheldrick, G.M., 2003)'
_exptl_crystal_colour colorless
_exptl_crystal_density_diffrn 1.379
_exptl_crystal_density_meas 0
_exptl_crystal_density_method 'not measured'
_exptl_crystal_description block
_exptl_crystal_F_000 360
_exptl_crystal_size_max 0.25
_exptl_crystal_size_mid 0.23
_exptl_crystal_size_min 0.20
_refine_diff_density_max 0.760
_refine_diff_density_min -0.359
_refine_diff_density_rms 0.117
_refine_ls_extinction_method none
_refine_ls_goodness_of_fit_ref 3.633
_refine_ls_hydrogen_treatment mixed
_refine_ls_matrix_type full
_refine_ls_number_parameters 109
_refine_ls_number_reflns 1655
_refine_ls_number_restraints 0
_refine_ls_restrained_S_all 3.633
_refine_ls_R_factor_all 0.1066
_refine_ls_R_factor_gt 0.0905
_refine_ls_shift/su_max 0.000
_refine_ls_shift/su_mean 0.000
_refine_ls_structure_factor_coef Fsqd
_refine_ls_weighting_details 'calc w=1/[\s^2^(Fo^2^)+(0.0100P)^2^+0.0000P] where P=(Fo^2^+2Fc^2^)/3'
_refine_ls_weighting_scheme calc
_refine_ls_wR_factor_gt 0.1814
_refine_ls_wR_factor_ref 0.1828
_reflns_number_gt 1302
_reflns_number_total 1655
_reflns_threshold_expression >2sigma(I)
_cod_data_source_file c9gc03797g2.cif
_cod_data_source_block t
_cod_depositor_comments
;
The following automatic conversions were performed:

data item '_symmetry_cell_setting' value 'Monoclinic' was changed to
'monoclinic' in accordance with the
/home/data/users/saulius/crontab/automatic-downloads/rss-feeds/RSC/lib/dictionaries/cif_core.dic
dictionary named 'cif_core.dic' version 2.4.2 last updated on
2011-04-26.

Automatic conversion script
Id: cif_fix_values 7556 2019-12-06 15:28:31Z antanas 

 Adding full bibliography for 7239961.cif.

 Adding full bibliography for 7239961.cif.
;
_cod_original_sg_symbol_H-M 'P2(1)/c  '
_cod_database_code 7239961

loop_
_symmetry_equiv_pos_as_xyz
'x, y, z'
'-x, y+1/2, -z+1/2'
'-x, -y, -z'
'x, -y-1/2, z-1/2'

loop_
_atom_site_label
_atom_site_type_symbol
_atom_site_fract_x
_atom_site_fract_y
_atom_site_fract_z
_atom_site_U_iso_or_equiv
_atom_site_adp_type
_atom_site_occupancy
_atom_site_symmetry_multiplicity
_atom_site_calc_flag
_atom_site_refinement_flags
_atom_site_disorder_assembly
_atom_site_disorder_group
S1 S 0.15984(16) 0.07195(18) 0.14316(10) 0.0566(5) Uani 1 1 d . . .
O1 O 0.4412(4) 0.2176(4) 0.1210(2) 0.0452(9) Uani 1 1 d . . .
N1 N 0.0641(6) 0.3990(7) 0.2231(3) 0.0743(16) Uani 1 1 d . . .
C1 C 0.1033(6) 0.2705(8) 0.1895(4) 0.0518(14) Uani 1 1 d . . .
C2 C 0.2947(5) 0.1560(6) 0.0708(3) 0.0407(12) Uani 1 1 d . . .
C3 C 0.2876(6) 0.1527(6) -0.0265(3) 0.0442(12) Uani 1 1 d . . .
H3 H 0.2013 0.1146 -0.0737 0.053 Uiso 1 1 calc R . .
C4 C 0.4413(5) 0.2204(6) -0.0438(3) 0.0384(11) Uani 1 1 d . . .
C5 C 0.5117(7) 0.2527(7) -0.1272(4) 0.0565(15) Uani 1 1 d . . .
H5 H 0.4557 0.2274 -0.1901 0.068 Uiso 1 1 calc R . .
C6 C 0.6636(7) 0.3217(8) -0.1143(4) 0.0629(17) Uani 1 1 d . . .
H6 H 0.7115 0.3453 -0.1691 0.075 Uiso 1 1 calc R . .
C7 C 0.7484(7) 0.3577(7) -0.0206(5) 0.0681(17) Uani 1 1 d . . .
H7 H 0.8530 0.4028 -0.0142 0.082 Uiso 1 1 calc R . .
C8 C 0.6829(6) 0.3285(7) 0.0637(4) 0.0568(14) Uani 1 1 d . . .
H8 H 0.7390 0.3541 0.1266 0.068 Uiso 1 1 calc R . .
C9 C 0.5289(6) 0.2592(6) 0.0479(3) 0.0407(12) Uani 1 1 d . . .

loop_
_atom_site_aniso_label
_atom_site_aniso_U_11
_atom_site_aniso_U_22
_atom_site_aniso_U_33
_atom_site_aniso_U_23
_atom_site_aniso_U_13
_atom_site_aniso_U_12
S1 0.0536(9) 0.0582(9) 0.0666(10) -0.0048(7) 0.0344(7) -0.0076(7)
O1 0.048(2) 0.054(2) 0.0369(18) -0.0050(15) 0.0151(17) -0.0068(17)
N1 0.074(4) 0.077(4) 0.082(4) -0.015(3) 0.042(3) 0.001(3)
C1 0.029(3) 0.071(4) 0.059(3) -0.003(3) 0.018(3) -0.003(3)
C2 0.033(3) 0.048(3) 0.041(3) -0.008(2) 0.007(2) -0.005(2)
C3 0.036(3) 0.054(3) 0.042(3) -0.009(2) 0.006(2) 0.001(2)
C4 0.042(3) 0.041(3) 0.034(3) 0.002(2) 0.013(2) 0.002(2)
C5 0.070(4) 0.063(4) 0.041(3) 0.007(3) 0.024(3) 0.005(3)
C6 0.073(5) 0.064(4) 0.064(4) 0.010(3) 0.045(4) 0.010(3)
C7 0.055(4) 0.049(4) 0.109(5) 0.005(3) 0.041(4) -0.008(3)
C8 0.046(3) 0.060(4) 0.068(4) -0.009(3) 0.020(3) -0.006(3)
C9 0.044(3) 0.035(3) 0.047(3) -0.002(2) 0.017(3) 0.001(2)

loop_
_atom_type_symbol
_atom_type_description
_atom_type_scat_dispersion_real
_atom_type_scat_dispersion_imag
_atom_type_scat_source
C C 0.0033 0.0016 'International Tables Vol C Tables 4.2.6.8 and 6.1.1.4'
H H 0.0000 0.0000 'International Tables Vol C Tables 4.2.6.8 and 6.1.1.4'
N N 0.0061 0.0033 'International Tables Vol C Tables 4.2.6.8 and 6.1.1.4'
O O 0.0106 0.0060 'International Tables Vol C Tables 4.2.6.8 and 6.1.1.4'
S S 0.1246 0.1234 'International Tables Vol C Tables 4.2.6.8 and 6.1.1.4'

loop_
_geom_angle_atom_site_label_1
_geom_angle_atom_site_label_2
_geom_angle_atom_site_label_3
_geom_angle
_geom_angle_site_symmetry_1
_geom_angle_site_symmetry_3
_geom_angle_publ_flag
C1 S1 C2 98.8(2) . . ?
C9 O1 C2 104.6(3) . . ?
N1 C1 S1 177.5(5) . . ?
C3 C2 O1 113.0(4) . . ?
C3 C2 S1 130.2(4) . . ?
O1 C2 S1 116.3(3) . . ?
C2 C3 C4 105.8(4) . . ?
C2 C3 H3 127.1 . . ?
C4 C3 H3 127.1 . . ?
C9 C4 C5 118.7(4) . . ?
C9 C4 C3 105.9(4) . . ?
C5 C4 C3 135.3(5) . . ?
C6 C5 C4 118.5(5) . . ?
C6 C5 H5 120.7 . . ?
C4 C5 H5 120.7 . . ?
C5 C6 C7 121.0(5) . . ?
C5 C6 H6 119.5 . . ?
C7 C6 H6 119.5 . . ?
C8 C7 C6 122.2(5) . . ?
C8 C7 H7 118.9 . . ?
C6 C7 H7 118.9 . . ?
C9 C8 C7 115.2(5) . . ?
C9 C8 H8 122.4 . . ?
C7 C8 H8 122.4 . . ?
C8 C9 C4 124.3(4) . . ?
C8 C9 O1 125.1(5) . . ?
C4 C9 O1 110.6(4) . . ?

loop_
_geom_bond_atom_site_label_1
_geom_bond_atom_site_label_2
_geom_bond_distance
_geom_bond_site_symmetry_2
_geom_bond_publ_flag
S1 C1 1.705(6) . ?
S1 C2 1.747(4) . ?
O1 C9 1.379(5) . ?
O1 C2 1.381(5) . ?
N1 C1 1.132(6) . ?
C2 C3 1.328(6) . ?
C3 C4 1.442(6) . ?
C3 H3 0.9300 . ?
C4 C9 1.376(6) . ?
C4 C5 1.398(6) . ?
C5 C6 1.358(7) . ?
C5 H5 0.9300 . ?
C6 C7 1.386(8) . ?
C6 H6 0.9300 . ?
C7 C8 1.383(6) . ?
C7 H7 0.9300 . ?
C8 C9 1.373(7) . ?
C8 H8 0.9300 . ?

loop_
_geom_torsion_atom_site_label_1
_geom_torsion_atom_site_label_2
_geom_torsion_atom_site_label_3
_geom_torsion_atom_site_label_4
_geom_torsion
_geom_torsion_site_symmetry_1
_geom_torsion_site_symmetry_2
_geom_torsion_site_symmetry_3
_geom_torsion_site_symmetry_4
_geom_torsion_publ_flag
C2 S1 C1 N1 -157(12) . . . . ?
C9 O1 C2 C3 1.5(5) . . . . ?
C9 O1 C2 S1 174.5(3) . . . . ?
C1 S1 C2 C3 -115.6(5) . . . . ?
C1 S1 C2 O1 73.0(4) . . . . ?
O1 C2 C3 C4 -1.0(5) . . . . ?
S1 C2 C3 C4 -172.6(4) . . . . ?
C2 C3 C4 C9 0.0(5) . . . . ?
C2 C3 C4 C5 -179.4(5) . . . . ?
C9 C4 C5 C6 -0.2(7) . . . . ?
C3 C4 C5 C6 179.1(5) . . . . ?
C4 C5 C6 C7 0.8(8) . . . . ?
C5 C6 C7 C8 -1.2(9) . . . . ?
C6 C7 C8 C9 0.9(8) . . . . ?
C7 C8 C9 C4 -0.3(7) . . . . ?
C7 C8 C9 O1 179.1(4) . . . . ?
C5 C4 C9 C8 0.0(7) . . . . ?
C3 C4 C9 C8 -179.5(4) . . . . ?
C5 C4 C9 O1 -179.5(4) . . . . ?
C3 C4 C9 O1 1.0(5) . . . . ?
C2 O1 C9 C8 179.0(4) . . . . ?
C2 O1 C9 C4 -1.5(5) . . . . ?
